data_1534749
loop_
_publ_author_name
'Backhaus, K.O.'

_publ_section_title
;
 Structure refinement of an 1 M-Lepidolite
;
_journal_name_full 'Crystal Research and Technology'
_journal_page_first 1253
_journal_page_last 1260
_journal_volume 18
_journal_year 1983
_chemical_formula_sum 'Al1.7 F1.62 H0.38 K Li1.48 Mg0.39 O10.38 Si3.43'
_chemical_name_systematic
;
K (Al1.13 Li1.48 Mg0.39) (Al0.57 Si3.43 O10) (F1.62 (O H)0.38)
;
_space_group_IT_number 5
_symmetry_space_group_name_Hall 'C 2y'
_symmetry_space_group_name_H-M 'C 1 2 1'
_cell_angle_alpha 90
_cell_angle_beta 100.72
_cell_angle_gamma 90
_cell_formula_units_Z 2
_cell_length_a 5.216
_cell_length_b 9.005
_cell_length_c 10.084
_cell_volume 465.380
_citation_journal_id_ASTM CRTEDF
_cod_data_source_file Backhaus_CRTEDF_1983_668.cif
_cod_data_source_block H0.38Al1.7F1.62K1Li1.48Mg0.39O10.38Si3.43
_cod_original_cell_volume 465.3802
_cod_original_formula_sum 'H0.38 Al1.7 F1.62 K1 Li1.48 Mg0.39 O10.38 Si3.43'
_cod_database_code 1534749

loop_
_symmetry_equiv_pos_as_xyz
x,y,z
-x,y,-z
x+1/2,y+1/2,z
-x+1/2,y+1/2,-z

loop_
_atom_site_label
_atom_site_type_symbol
_atom_site_fract_x
_atom_site_fract_y
_atom_site_fract_z
_atom_site_occupancy
_atom_site_U_iso_or_equiv
Li1 Li+1 0 -0.0115 0.5 0.87 0.0
Al2 Al+3 0.5 0.1674 0.5 1 0.0
Si1 Si+4 0.0851 0.1669 0.2305 0.86 0.0
O4 O-2 0.1573 0.1604 0.3941 1 0.0
Li2 Li+1 0 0.3232 0.5 0.61 0.0
O2 O-2 0.8228 0.2618 0.1705 1 0.0
Si2 Si+4 0.5768 0.3301 0.2307 0.855 0.0
O6 O-2 0.1133 0.5024 0.3997 0.19 0.0
F1 F-1 0.1133 0.5024 0.3997 0.81 0.0
Al4 Al+3 0.5768 0.3301 0.2307 0.145 0.0
O1 O-2 0.0269 -0.0013 0.1722 1 0.0
O3 O-2 0.3217 0.2325 0.1612 1 0.0
Al1 Al+3 0 -0.0115 0.5 0.13 0.0
K1 K+1 0 0.4967 0 1 0.0
Al3 Al+3 0.0851 0.1669 0.2305 0.14 0.0
Mg1 Mg+2 0 0.3232 0.5 0.39 0.0
O5 O-2 0.6245 0.3132 0.3935 1 0.0
